data_7242097
loop_
_publ_author_name
'Liu, Guocheng'
'Zhao, Jing'
'Liang, Shuang'
'Li, Yan'
'Chang, Zhihan'
'Wang, Xiuli'
'Chen, Baokuan'

_publ_section_title
;
 Ten polytorsional-amide-induced helical-based coordination polymers with
 difunctional electrochemical activities
;
_journal_issue 5
_journal_name_full CrystEngComm
_journal_page_first 1263
_journal_page_last 1271
_journal_paper_doi 10.1039/D0CE01754J
_journal_volume 23
_journal_year 2021
_chemical_formula_sum 'C38 H28 N6 Ni O12'
_chemical_formula_weight 819.37
_space_group_crystal_system monoclinic
_space_group_IT_number 15
_space_group_name_Hall '-C 2yc'
_space_group_name_H-M_alt 'C 1 2/c 1'
_atom_sites_solution_hydrogens difmap
_audit_creation_method SHELXL-2014/7
_audit_update_record
;
2020-12-01 deposited with the CCDC.	2021-01-07 downloaded from the CCDC.
;
_cell_angle_alpha 90
_cell_angle_beta 92.236(3)
_cell_angle_gamma 90
_cell_formula_units_Z 4
_cell_length_a 24.0029(19)
_cell_length_b 8.5417(7)
_cell_length_c 17.6880(13)
_cell_measurement_reflns_used 1185
_cell_measurement_temperature 296(2)
_cell_measurement_theta_max 26.319
_cell_measurement_theta_min 1.698
_cell_volume 3623.7(5)
_computing_structure_refinement 'SHELXL-2014/7 (Sheldrick, 2014)'
_diffrn_ambient_temperature 293(2)
_diffrn_measured_fraction_theta_full 1.000
_diffrn_measured_fraction_theta_max 0.998
_diffrn_measurement_device_type 'Bruker P4'
_diffrn_measurement_method '\w scans'
_diffrn_radiation_type MoK\a
_diffrn_radiation_wavelength 0.71073
_diffrn_reflns_av_R_equivalents 0.0660
_diffrn_reflns_av_unetI/netI 0.0778
_diffrn_reflns_Laue_measured_fraction_full 1.000
_diffrn_reflns_Laue_measured_fraction_max 0.998
_diffrn_reflns_limit_h_max 29
_diffrn_reflns_limit_h_min -29
_diffrn_reflns_limit_k_max 10
_diffrn_reflns_limit_k_min -6
_diffrn_reflns_limit_l_max 22
_diffrn_reflns_limit_l_min -22
_diffrn_reflns_number 11125
_diffrn_reflns_point_group_measured_fraction_full 1.000
_diffrn_reflns_point_group_measured_fraction_max 0.998
_diffrn_reflns_theta_full 25.242
_diffrn_reflns_theta_max 26.319
_diffrn_reflns_theta_min 1.698
_exptl_absorpt_coefficient_mu 0.611
_exptl_crystal_colour green
_exptl_crystal_density_diffrn 1.502
_exptl_crystal_description block
_exptl_crystal_F_000 1688
_exptl_crystal_size_max 0.150
_exptl_crystal_size_mid 0.130
_exptl_crystal_size_min 0.110
_exptl_transmission_factor_max 0.936
_exptl_transmission_factor_min 0.914
_refine_diff_density_max 0.737
_refine_diff_density_min -1.120
_refine_diff_density_rms 0.102
_refine_ls_extinction_method none
_refine_ls_goodness_of_fit_ref 1.053
_refine_ls_hydrogen_treatment constr
_refine_ls_matrix_type full
_refine_ls_number_parameters 259
_refine_ls_number_reflns 3684
_refine_ls_number_restraints 312
_refine_ls_restrained_S_all 1.108
_refine_ls_R_factor_all 0.1581
_refine_ls_R_factor_gt 0.0862
_refine_ls_shift/su_max 0.018
_refine_ls_shift/su_mean 0.000
_refine_ls_structure_factor_coef Fsqd
_refine_ls_weighting_details 'w=1/[\s^2^(Fo^2^)+(0.1478P)^2^+10.5588P] where P=(Fo^2^+2Fc^2^)/3'
_refine_ls_weighting_scheme calc
_refine_ls_wR_factor_gt 0.2382
_refine_ls_wR_factor_ref 0.2893
_reflns_Friedel_coverage 0.000
_reflns_number_gt 1960
_reflns_number_total 3684
_reflns_threshold_expression 'I > 2\s(I)'
_cod_data_source_file d0ce01754j2.cif
_cod_data_source_block 01_CCDC1
_cod_depositor_comments 'Adding full bibliography for 7242094--7242103.cif.'
_cod_original_sg_symbol_H-M 'C 2/c'
_cod_database_code 7242097
_shelx_shelxl_version_number 2014/7
_shelx_space_group_comment
;
The symmetry employed for this shelxl refinement is uniquely defined
by the following loop, which should always be used as a source of
symmetry information in preference to the above space-group names.
They are only intended as comments.
;
_shelx_estimated_absorpt_t_min 0.914
_shelx_estimated_absorpt_t_max 0.936

loop_
_space_group_symop_operation_xyz
'x, y, z'
'-x, y, -z+1/2'
'x+1/2, y+1/2, z'
'-x+1/2, y+1/2, -z+1/2'
'-x, -y, -z'
'x, -y, z-1/2'
'-x+1/2, -y+1/2, -z'
'x+1/2, -y+1/2, z-1/2'

loop_
_atom_site_label
_atom_site_type_symbol
_atom_site_fract_x
_atom_site_fract_y
_atom_site_fract_z
_atom_site_U_iso_or_equiv
_atom_site_adp_type
_atom_site_occupancy
_atom_site_site_symmetry_order
_atom_site_calc_flag
_atom_site_refinement_flags_posn
_atom_site_refinement_flags_adp
_atom_site_refinement_flags_occupancy
_atom_site_disorder_assembly
_atom_site_disorder_group
Ni1 Ni 0.2500 0.2500 0.5000 0.0463(4) Uani 1 2 d S . P . .
O1 O 0.16689(16) 0.2713(6) 0.5102(3) 0.0593(14) Uani 1 1 d . . . . .
N1 N 0.23273(19) 0.0668(7) 0.4228(3) 0.0495(14) Uani 1 1 d . . . . .
C1 C 0.1801(2) -0.0498(8) 0.3206(4) 0.0536(15) Uani 1 1 d . U . . .
H1A H 0.1491 -0.0433 0.2849 0.064 Uiso 1 1 d R U . . .
C2 C 0.0585(3) -0.4583(8) 0.2636(4) 0.0592(15) Uani 1 1 d . U . . .
N2 N 0.1482(2) -0.3466(7) 0.2458(3) 0.0495(14) Uani 1 1 d . . . . .
H2A H 0.1314 -0.2945 0.2071 0.059 Uiso 1 1 d R U . . .
O2 O 0.1479(2) 0.1456(9) 0.6162(3) 0.0839(19) Uani 1 1 d . . . . .
O3 O 0.25574(19) 0.0866(6) 0.5871(3) 0.0627(14) Uani 1 1 d . . . . .
C3 C 0.2068(3) -0.3084(9) 0.2640(4) 0.0538(14) Uani 1 1 d . U . . .
H3A H 0.2257 -0.2829 0.2189 0.065 Uiso 1 1 d R U . . .
H3B H 0.2237 -0.4012 0.2852 0.065 Uiso 1 1 d R U . . .
N3 N -0.0972(3) 0.2609(16) 0.4706(7) 0.126(4) Uani 1 1 d . . . . .
C4 C 0.0297(3) -0.6016(8) 0.2567(5) 0.0696(17) Uani 1 1 d . U . . .
O4 O -0.1307(3) 0.1957(15) 0.5059(6) 0.172(5) Uani 1 1 d . . . . .
C5 C 0.0295(3) -0.3251(9) 0.2551(5) 0.0711(18) Uani 1 1 d . U . . .
H5B H 0.0321 -0.2721 0.3030 0.107 Uiso 1 1 d R U . . .
O5 O -0.1088(3) 0.3317(18) 0.4092(8) 0.189(5) Uani 1 1 d . . . . .
O6 O 0.1414(2) -0.5293(7) 0.3343(3) 0.0785(17) Uani 1 1 d . . . . .
C12 C 0.0732(3) 0.2286(11) 0.5345(4) 0.0736(18) Uani 1 1 d . U . . .
C13 C 0.2143(2) -0.1802(9) 0.3205(4) 0.0480(13) Uani 1 1 d . U . . .
C14 C 0.1198(3) -0.4492(8) 0.2837(4) 0.0545(14) Uani 1 1 d . U . . .
C15 C 0.2585(3) -0.1837(9) 0.3731(4) 0.0565(15) Uani 1 1 d . U . . .
H15A H 0.2834 -0.2717 0.3751 0.068 Uiso 1 1 d R U . . .
C17 C 0.1898(2) 0.0687(9) 0.3716(4) 0.0552(15) Uani 1 1 d . U . . .
H17A H 0.1650 0.1570 0.3711 0.066 Uiso 1 1 d R U . . .
C18 C 0.0566(3) 0.3120(12) 0.4699(5) 0.0812(18) Uani 1 1 d . U . . .
H18A H 0.0841 0.3652 0.4414 0.097 Uiso 1 1 d R U . . .
C19 C 0.2656(3) -0.0591(9) 0.4229(4) 0.0570(15) Uani 1 1 d . U . . .
H19A H 0.2961 -0.0637 0.4595 0.068 Uiso 1 1 d R U . . .
C20 C -0.0379(3) 0.2516(12) 0.4928(5) 0.086(2) Uani 1 1 d . U . . .
C21 C 0.1344(3) 0.2115(11) 0.5560(4) 0.0656(17) Uani 1 1 d . U . . .
C24 C 0.0007(3) 0.3245(13) 0.4483(5) 0.0860(19) Uani 1 1 d . U . . .
H24A H -0.0110 0.3784 0.4028 0.103 Uiso 1 1 d R U . . .
C25 C 0.0337(3) 0.1542(14) 0.5753(5) 0.0896(19) Uani 1 1 d . U . . .
H25A H 0.0450 0.0932 0.6188 0.108 Uiso 1 1 d R U . . .
C26 C -0.0233(3) 0.1656(14) 0.5537(5) 0.096(2) Uani 1 1 d . U . . .
H26A H -0.0520 0.1131 0.5803 0.115 Uiso 1 1 d R U . . .
C28 C 0.0573(4) -0.7438(10) 0.2606(6) 0.090(2) Uani 1 1 d . U . . .
H28A H 0.0905 -0.7405 0.2927 0.108 Uiso 1 1 d R U . . .
C30 C 0.0299(4) -0.8799(11) 0.2549(7) 0.113(3) Uani 1 1 d . U . . .
H30A H 0.0489 -0.9782 0.2513 0.170 Uiso 1 1 d R U . . .

loop_
_atom_site_aniso_label
_atom_site_aniso_U_11
_atom_site_aniso_U_22
_atom_site_aniso_U_33
_atom_site_aniso_U_23
_atom_site_aniso_U_13
_atom_site_aniso_U_12
Ni1 0.0218(5) 0.0651(8) 0.0509(7) 0.0071(7) -0.0107(4) 0.0034(5)
O1 0.022(2) 0.087(4) 0.069(3) -0.002(3) -0.004(2) 0.002(2)
N1 0.028(2) 0.063(4) 0.057(3) 0.007(3) -0.006(2) 0.002(3)
C1 0.035(3) 0.064(3) 0.060(3) 0.006(3) -0.017(2) 0.008(3)
C2 0.049(3) 0.046(3) 0.080(3) -0.002(3) -0.023(3) 0.004(3)
N2 0.039(3) 0.065(4) 0.043(3) 0.006(3) -0.007(2) 0.003(3)
O2 0.052(3) 0.148(6) 0.050(3) 0.001(3) -0.012(2) -0.021(3)
O3 0.050(3) 0.076(4) 0.061(3) 0.022(3) -0.010(2) 0.008(2)
C3 0.037(3) 0.063(3) 0.061(3) 0.005(3) -0.005(2) 0.007(3)
N3 0.032(4) 0.195(12) 0.151(9) -0.077(9) 0.008(5) -0.012(6)
C4 0.057(3) 0.041(3) 0.106(4) -0.002(3) -0.047(3) 0.004(3)
O4 0.034(4) 0.304(14) 0.178(8) -0.026(9) 0.012(4) -0.019(6)
C5 0.054(3) 0.046(3) 0.113(4) -0.004(4) -0.013(3) 0.001(3)
O5 0.041(4) 0.286(14) 0.238(12) 0.003(12) -0.020(6) 0.020(6)
O6 0.062(3) 0.085(4) 0.086(4) 0.035(3) -0.036(3) -0.020(3)
C12 0.030(3) 0.130(4) 0.061(3) -0.040(3) -0.001(2) -0.014(3)
C13 0.029(2) 0.061(3) 0.054(3) 0.008(3) -0.004(2) 0.005(2)
C14 0.046(3) 0.048(3) 0.068(3) -0.002(3) -0.017(3) 0.002(3)
C15 0.033(3) 0.066(3) 0.069(3) 0.002(3) -0.011(3) 0.012(3)
C17 0.034(3) 0.070(3) 0.060(3) 0.003(3) -0.014(2) 0.010(3)
C18 0.034(3) 0.126(4) 0.083(4) -0.024(4) -0.006(3) -0.002(3)
C19 0.038(3) 0.064(3) 0.067(3) 0.003(3) -0.018(3) 0.011(3)
C20 0.036(3) 0.142(5) 0.079(4) -0.036(4) -0.001(3) 0.001(3)
C21 0.031(3) 0.111(4) 0.055(3) -0.026(3) -0.007(3) -0.003(3)
C24 0.038(3) 0.131(5) 0.089(4) -0.024(4) -0.009(3) 0.000(3)
C25 0.044(3) 0.156(5) 0.069(3) -0.022(4) 0.002(3) -0.010(3)
C26 0.043(3) 0.162(5) 0.083(4) -0.028(4) 0.009(3) -0.013(4)
C28 0.071(4) 0.057(4) 0.139(4) -0.005(4) -0.050(4) 0.003(3)
C30 0.093(5) 0.064(4) 0.178(6) -0.001(5) -0.058(5) 0.007(4)

loop_
_atom_type_symbol
_atom_type_description
_atom_type_scat_dispersion_real
_atom_type_scat_dispersion_imag
_atom_type_scat_source
C C 0.0033 0.0016 'International Tables Vol C Tables 4.2.6.8 and 6.1.1.4'
H H 0.0000 0.0000 'International Tables Vol C Tables 4.2.6.8 and 6.1.1.4'
N N 0.0061 0.0033 'International Tables Vol C Tables 4.2.6.8 and 6.1.1.4'
O O 0.0106 0.0060 'International Tables Vol C Tables 4.2.6.8 and 6.1.1.4'
Ni Ni 0.3393 1.1124 'International Tables Vol C Tables 4.2.6.8 and 6.1.1.4'

loop_
_geom_angle_atom_site_label_1
_geom_angle_atom_site_label_2
_geom_angle_atom_site_label_3
_geom_angle
_geom_angle_site_symmetry_1
_geom_angle_site_symmetry_3
_geom_angle_publ_flag
O1 Ni1 O1 180.0 7_556 . ?
O1 Ni1 O3 88.18(19) 7_556 . ?
O1 Ni1 O3 91.82(19) . . ?
O1 Ni1 O3 91.81(19) 7_556 7_556 ?
O1 Ni1 O3 88.18(19) . 7_556 ?
O3 Ni1 O3 180.0 . 7_556 ?
O1 Ni1 N1 87.39(19) 7_556 7_556 ?
O1 Ni1 N1 92.61(19) . 7_556 ?
O3 Ni1 N1 90.7(2) . 7_556 ?
O3 Ni1 N1 89.3(2) 7_556 7_556 ?
O1 Ni1 N1 92.61(19) 7_556 . ?
O1 Ni1 N1 87.39(19) . . ?
O3 Ni1 N1 89.3(2) . . ?
O3 Ni1 N1 90.7(2) 7_556 . ?
N1 Ni1 N1 180.0 7_556 . ?
C21 O1 Ni1 131.5(5) . . ?
C19 N1 C17 116.6(6) . . ?
C19 N1 Ni1 119.8(4) . . ?
C17 N1 Ni1 123.6(5) . . ?
C17 C1 C13 120.8(6) . . ?
C5 C2 C4 118.4(6) . . ?
C5 C2 C14 118.9(6) . . ?
C4 C2 C14 122.6(6) . . ?
C14 N2 C3 123.4(5) . . ?
N2 C3 C13 113.7(5) . . ?
O4 N3 O5 123.3(10) . . ?
O4 N3 C20 120.6(14) . . ?
O5 N3 C20 115.9(11) . . ?
C28 C4 C2 121.6(6) . . ?
C28 C4 C4 118.6(4) . 2 ?
C2 C4 C4 119.7(4) . 2 ?
C2 C5 C5 121.7(4) . 2 ?
C25 C12 C18 119.1(7) . . ?
C25 C12 C21 120.6(8) . . ?
C18 C12 C21 120.1(7) . . ?
C1 C13 C15 117.1(7) . . ?
C1 C13 C3 122.5(5) . . ?
C15 C13 C3 120.4(6) . . ?
O6 C14 N2 122.3(6) . . ?
O6 C14 C2 121.8(7) . . ?
N2 C14 C2 115.9(6) . . ?
C13 C15 C19 118.8(6) . . ?
N1 C17 C1 122.7(6) . . ?
C24 C18 C12 120.7(9) . . ?
N1 C19 C15 124.1(6) . . ?
C26 C20 C24 122.9(8) . . ?
C26 C20 N3 117.9(10) . . ?
C24 C20 N3 119.1(10) . . ?
O2 C21 O1 126.4(6) . . ?
O2 C21 C12 118.8(7) . . ?
O1 C21 C12 114.9(7) . . ?
C18 C24 C20 118.0(9) . . ?
C12 C25 C26 120.6(9) . . ?
C20 C26 C25 118.5(9) . . ?
C30 C28 C4 121.6(8) . . ?
C28 C30 C30 119.7(6) . 2 ?

loop_
_geom_bond_atom_site_label_1
_geom_bond_atom_site_label_2
_geom_bond_distance
_geom_bond_site_symmetry_2
_geom_bond_publ_flag
Ni1 O1 2.018(4) 7_556 ?
Ni1 O1 2.018(4) . ?
Ni1 O3 2.079(5) . ?
Ni1 O3 2.079(5) 7_556 ?
Ni1 N1 2.107(6) 7_556 ?
Ni1 N1 2.107(6) . ?
O1 C21 1.256(9) . ?
N1 C19 1.333(8) . ?
N1 C17 1.346(7) . ?
C1 C17 1.369(9) . ?
C1 C13 1.384(9) . ?
C2 C5 1.340(10) . ?
C2 C4 1.410(10) . ?
C2 C14 1.503(9) . ?
N2 C14 1.311(9) . ?
N2 C3 1.466(8) . ?
O2 C21 1.235(9) . ?
C3 C13 1.488(10) . ?
N3 O4 1.177(14) . ?
N3 O5 1.264(15) . ?
N3 C20 1.464(11) . ?
C4 C28 1.385(10) . ?
C4 C4 1.434(13) 2 ?
C5 C5 1.420(14) 2 ?
O6 C14 1.224(8) . ?
C12 C25 1.371(11) . ?
C12 C18 1.392(12) . ?
C12 C21 1.510(9) . ?
C13 C15 1.384(8) . ?
C15 C19 1.388(10) . ?
C18 C24 1.383(9) . ?
C20 C26 1.338(13) . ?
C20 C24 1.388(13) . ?
C25 C26 1.408(11) . ?
C28 C30 1.338(12) . ?
C30 C30 1.437(19) 2 ?
